data_4116198
loop_
_publ_author_name
'Franck Gascoin'
'Slavi C. Sevov'

_publ_section_title
;
 Synthesis and Characterization of A3Bi2 (A = K, Rb, Cs) with Isolated
 Diatomic Dianion of Bismuth, [Bi2]2-, and an Extra Delocalized Electron
;
_journal_name_full 'Journal of the American Chemical Society'
_journal_page_first 10251
_journal_page_last 10252
_journal_paper_doi 10.1021/ja002606t
_journal_volume 122
_journal_year 2000
_chemical_formula_sum 'Bi2 Cs3'
_chemical_formula_weight 816.69
_chemical_name_common cesium_bismuthide
_chemical_name_systematic
;
Cs3Bi2
;
_space_group_IT_number 15
_symmetry_cell_setting monoclinic
_symmetry_space_group_name_Hall '-C 2yc'
_symmetry_space_group_name_H-M 'C 1 2/c 1'
_atom_sites_solution_hydrogens geom
_atom_sites_solution_primary direct
_atom_sites_solution_secondary difmap
_audit_creation_method SHELXL
_cell_angle_alpha 90.00
_cell_angle_beta 105.210(10)
_cell_angle_gamma 90.00
_cell_formula_units_Z 4
_cell_length_a 10.0780(10)
_cell_length_b 10.3207(6)
_cell_length_c 10.1450(10)
_cell_measurement_reflns_used 25
_cell_measurement_temperature 293(2)
_cell_measurement_theta_max 16
_cell_measurement_theta_min 12
_cell_volume 1018.24(16)
_computing_cell_refinement CAD4_(Enraf-Nonius,_1977)
_computing_data_collection CAD4_(Enraf-Nonius,_1977)
_computing_data_reduction SDP_Package_(Enraf-Nonius,_1985)
_computing_molecular_graphics 'SHELXTL (Siemens, 1994)'
_computing_publication_material 'SHELXTL (Siemens, 1994)'
_computing_structure_refinement 'SHELXL-93 (Sheldrick, 1993)'
_computing_structure_solution 'SHELXS-86 (Sheldrick, 1990)'
_diffrn_ambient_temperature 293(2)
_diffrn_measured_fraction_theta_full 0.999
_diffrn_measured_fraction_theta_max 0.999
_diffrn_measurement_device_type Enraf_Nonius_CAD4
_diffrn_measurement_method omega-2theta
_diffrn_radiation_monochromator graphite
_diffrn_radiation_source 'fine-focus sealed tube'
_diffrn_radiation_type MoK\a
_diffrn_radiation_wavelength 0.71073
_diffrn_reflns_av_R_equivalents 0.0000
_diffrn_reflns_av_sigmaI/netI 0.0649
_diffrn_reflns_limit_h_max 11
_diffrn_reflns_limit_h_min -11
_diffrn_reflns_limit_k_max 12
_diffrn_reflns_limit_k_min 0
_diffrn_reflns_limit_l_max 12
_diffrn_reflns_limit_l_min 0
_diffrn_reflns_number 897
_diffrn_reflns_theta_full 24.99
_diffrn_reflns_theta_max 24.99
_diffrn_reflns_theta_min 2.88
_diffrn_standards_decay_% 0
_diffrn_standards_interval_count 200
_diffrn_standards_interval_time 120
_diffrn_standards_number 3
_exptl_absorpt_coefficient_mu 44.995
_exptl_absorpt_correction_T_max 1.0000
_exptl_absorpt_correction_T_min 0.6664
_exptl_absorpt_correction_type empirical
_exptl_absorpt_process_details Xabs
_exptl_crystal_colour 'grey, metallic luster'
_exptl_crystal_density_diffrn 5.327
_exptl_crystal_description irregular
_exptl_crystal_F_000 1324
_exptl_crystal_size_max 0.12
_exptl_crystal_size_mid 0.10
_exptl_crystal_size_min 0.08
_refine_diff_density_max 1.673
_refine_diff_density_min -1.405
_refine_diff_density_rms 0.381
_refine_ls_extinction_method none
_refine_ls_goodness_of_fit_ref 1.011
_refine_ls_hydrogen_treatment mixed
_refine_ls_matrix_type full
_refine_ls_number_parameters 24
_refine_ls_number_reflns 897
_refine_ls_number_restraints 0
_refine_ls_restrained_S_all 1.011
_refine_ls_R_factor_all 0.0693
_refine_ls_R_factor_gt 0.0414
_refine_ls_shift/su_max 0.000
_refine_ls_shift/su_mean 0.000
_refine_ls_structure_factor_coef Fsqd
_refine_ls_weighting_details 'calc w=1/[\s^2^(Fo^2^)+(0.0404P)^2^+0.0000P] where P=(Fo^2^+2Fc^2^)/3'
_refine_ls_weighting_scheme calc
_refine_ls_wR_factor_gt 0.0824
_refine_ls_wR_factor_ref 0.0909
_reflns_number_gt 673
_reflns_number_total 897
_reflns_threshold_expression >2sigma(I)
_cod_data_source_file ja002606t.cif
_cod_data_source_block Cs3Bi2
_cod_original_cell_volume 1018.24(15)
_cod_database_code 4116198

loop_
_symmetry_equiv_pos_as_xyz
'x, y, z'
'-x, y, -z+1/2'
'x+1/2, y+1/2, z'
'-x+1/2, y+1/2, -z+1/2'
'-x, -y, -z'
'x, -y, z-1/2'
'-x+1/2, -y+1/2, -z'
'x+1/2, -y+1/2, z-1/2'

loop_
_atom_site_label
_atom_site_type_symbol
_atom_site_fract_x
_atom_site_fract_y
_atom_site_fract_z
_atom_site_U_iso_or_equiv
_atom_site_adp_type
_atom_site_occupancy
_atom_site_symmetry_multiplicity
_atom_site_calc_flag
_atom_site_refinement_flags
Bi Bi 0.09557(8) 0.78213(7) 0.16040(7) 0.0337(2) Uani 1 1 d .
Cs1 Cs 0.21175(13) 0.54746(11) 0.48516(12) 0.0388(3) Uani 1 1 d .
Cs2 Cs 0.0000 1.16063(17) 0.2500 0.0424(5) Uani 1 2 d S

loop_
_atom_site_aniso_label
_atom_site_aniso_U_11
_atom_site_aniso_U_22
_atom_site_aniso_U_33
_atom_site_aniso_U_23
_atom_site_aniso_U_13
_atom_site_aniso_U_12
Bi 0.0338(4) 0.0351(4) 0.0332(4) -0.0003(4) 0.0105(3) -0.0029(4)
Cs1 0.0418(8) 0.0324(6) 0.0403(7) 0.0025(6) 0.0075(6) 0.0076(7)
Cs2 0.0398(11) 0.0465(10) 0.0387(10) 0.000 0.0064(8) 0.000

loop_
_atom_type_symbol
_atom_type_description
_atom_type_scat_dispersion_real
_atom_type_scat_dispersion_imag
_atom_type_scat_source
Cs Cs -0.3680 2.1192 'International Tables Vol C Tables 4.2.6.8 and 6.1.1.4'
Bi Bi -4.1077 10.2566 'International Tables Vol C Tables 4.2.6.8 and 6.1.1.4'

loop_
_geom_angle_atom_site_label_1
_geom_angle_atom_site_label_2
_geom_angle_atom_site_label_3
_geom_angle
_geom_angle_site_symmetry_1
_geom_angle_site_symmetry_3
Bi Bi Cs1 134.73(2) 2 4
Bi Bi Cs1 69.79(3) 2 2
Cs1 Bi Cs1 136.30(4) 4 2
Bi Bi Cs1 66.05(3) 2 .
Cs1 Bi Cs1 132.38(2) 4 .
Cs1 Bi Cs1 88.15(4) 2 .
Bi Bi Cs1 72.03(3) 2 7_566
Cs1 Bi Cs1 81.87(2) 4 7_566
Cs1 Bi Cs1 139.43(3) 2 7_566
Cs1 Bi Cs1 63.92(3) . 7_566
Bi Bi Cs2 127.49(4) 2 5_575
Cs1 Bi Cs2 60.89(3) 4 5_575
Cs1 Bi Cs2 75.60(3) 2 5_575
Cs1 Bi Cs2 150.43(4) . 5_575
Cs1 Bi Cs2 141.51(3) 7_566 5_575
Bi Bi Cs2 128.69(4) 2 3_545
Cs1 Bi Cs2 74.56(3) 4 3_545
Cs1 Bi Cs2 122.27(3) 2 3_545
Cs1 Bi Cs2 64.99(3) . 3_545
Cs1 Bi Cs2 73.65(3) 7_566 3_545
Cs2 Bi Cs2 102.977(19) 5_575 3_545
Bi Bi Cs1 124.252(19) 2 6_565
Cs1 Bi Cs1 100.99(2) 4 6_565
Cs1 Bi Cs1 67.30(3) 2 6_565
Cs1 Bi Cs1 78.598(17) . 6_565
Cs1 Bi Cs1 128.21(3) 7_566 6_565
Cs2 Bi Cs1 72.40(3) 5_575 6_565
Cs2 Bi Cs1 58.14(3) 3_545 6_565
Bi Bi Cs2 69.151(13) 2 .
Cs1 Bi Cs2 65.71(2) 4 .
Cs1 Bi Cs2 117.18(3) 2 .
Cs1 Bi Cs2 114.85(2) . .
Cs1 Bi Cs2 58.73(2) 7_566 .
Cs2 Bi Cs2 94.63(2) 5_575 .
Cs2 Bi Cs2 120.41(3) 3_545 .
Cs1 Bi Cs2 165.22(3) 6_565 .
Bi Bi Cs1 65.56(3) 2 8_465
Cs1 Bi Cs1 92.34(3) 4 8_465
Cs1 Bi Cs1 63.13(3) 2 8_465
Cs1 Bi Cs1 129.75(3) . 8_465
Cs1 Bi Cs1 111.79(3) 7_566 8_465
Cs2 Bi Cs1 63.93(2) 5_575 8_465
Cs2 Bi Cs1 165.25(3) 3_545 8_465
Cs1 Bi Cs1 119.65(4) 6_565 8_465
Cs2 Bi Cs1 57.389(19) . 8_465
Bi Cs1 Bi 136.29(4) 4_545 2
Bi Cs1 Bi 100.46(3) 4_545 .
Bi Cs1 Bi 44.16(2) 2 .
Bi Cs1 Bi 118.60(4) 4_545 7_566
Bi Cs1 Bi 102.49(3) 2 7_566
Bi Cs1 Bi 116.08(3) . 7_566
Bi Cs1 Cs2 61.96(3) 4_545 7_566
Bi Cs1 Cs2 161.15(3) 2 7_566
Bi Cs1 Cs2 151.14(4) . 7_566
Bi Cs1 Cs2 62.67(3) 7_566 7_566
Bi Cs1 Bi 79.01(2) 4_545 6_566
Bi Cs1 Bi 112.70(3) 2 6_566
Bi Cs1 Bi 142.52(4) . 6_566
Bi Cs1 Bi 95.74(3) 7_566 6_566
Cs2 Cs1 Bi 60.74(3) 7_566 6_566
Bi Cs1 Bi 87.66(3) 4_545 8_566
Bi Cs1 Bi 116.87(3) 2 8_566
Bi Cs1 Bi 97.64(3) . 8_566
Bi Cs1 Bi 42.41(2) 7_566 8_566
Cs2 Cs1 Bi 61.10(3) 7_566 8_566
Bi Cs1 Bi 119.65(4) 6_566 8_566
Bi Cs1 Cs1 128.61(5) 4_545 7_566
Bi Cs1 Cs1 61.80(3) 2 7_566
Bi Cs1 Cs1 58.13(3) . 7_566
Bi Cs1 Cs1 57.95(3) 7_566 7_566
Cs2 Cs1 Cs1 113.10(5) 7_566 7_566
Bi Cs1 Cs1 147.51(5) 6_566 7_566
Bi Cs1 Cs1 55.07(3) 8_566 7_566
Bi Cs1 Cs2 60.59(3) 4_545 3_545
Bi Cs1 Cs2 101.69(3) 2 3_545
Bi Cs1 Cs2 58.86(2) . 3_545
Bi Cs1 Cs2 97.88(3) 7_566 3_545
Cs2 Cs1 Cs2 92.31(3) 7_566 3_545
Bi Cs1 Cs2 139.07(4) 6_566 3_545
Bi Cs1 Cs2 56.55(2) 8_566 3_545
Cs1 Cs1 Cs2 69.00(4) 7_566 3_545
Bi Cs1 Cs1 117.06(4) 4_545 5_566
Bi Cs1 Cs1 58.95(3) 2 5_566
Bi Cs1 Cs1 96.30(4) . 5_566
Bi Cs1 Cs1 106.37(4) 7_566 5_566
Cs2 Cs1 Cs1 111.93(4) 7_566 5_566
Bi Cs1 Cs1 53.75(3) 6_566 5_566
Bi Cs1 Cs1 148.71(5) 8_566 5_566
Cs1 Cs1 Cs1 111.72(5) 7_566 5_566
Cs2 Cs1 Cs1 151.48(5) 3_545 5_566
Bi Cs1 Cs2 55.20(2) 4_545 1_545
Bi Cs1 Cs2 96.99(3) 2 1_545
Bi Cs1 Cs2 95.57(3) . 1_545
Bi Cs1 Cs2 148.00(3) 7_566 1_545
Cs2 Cs1 Cs2 92.09(2) 7_566 1_545
Bi Cs1 Cs2 53.00(2) 6_566 1_545
Bi Cs1 Cs2 142.31(3) 8_566 1_545
Cs1 Cs1 Cs2 153.32(5) 7_566 1_545
Cs2 Cs1 Cs2 102.77(3) 3_545 1_545
Cs1 Cs1 Cs2 63.10(3) 5_566 1_545
Bi Cs1 Cs2 169.25(4) 4_545 5_576
Bi Cs1 Cs2 53.676(19) 2 5_576
Bi Cs1 Cs2 90.22(3) . 5_576
Bi Cs1 Cs2 54.253(18) 7_566 5_576
Cs2 Cs1 Cs2 107.77(3) 7_566 5_576
Bi Cs1 Cs2 93.26(3) 6_566 5_576
Bi Cs1 Cs2 89.75(3) 8_566 5_576
Cs1 Cs1 Cs2 56.72(3) 7_566 5_576
Cs2 Cs1 Cs2 125.72(3) 3_545 5_576
Cs1 Cs1 Cs2 62.29(3) 5_566 5_576
Cs2 Cs1 Cs2 125.39(3) 1_545 5_576
Cs1 Cs2 Cs1 115.45(6) 8_465 7_566
Cs1 Cs2 Bi 57.15(2) 8_465 5_575
Cs1 Cs2 Bi 134.25(3) 7_566 5_575
Cs1 Cs2 Bi 134.25(3) 8_465 6_576
Cs1 Cs2 Bi 57.15(2) 7_566 6_576
Bi Cs2 Bi 163.28(5) 5_575 6_576
Cs1 Cs2 Bi 143.81(3) 8_465 4
Cs1 Cs2 Bi 61.12(2) 7_566 4
Bi Cs2 Bi 97.83(2) 5_575 4
Bi Cs2 Bi 77.022(19) 6_576 4
Cs1 Cs2 Bi 61.12(2) 8_465 3_455
Cs1 Cs2 Bi 143.81(3) 7_566 3_455
Bi Cs2 Bi 77.022(19) 5_575 3_455
Bi Cs2 Bi 97.83(2) 6_576 3_455
Bi Cs2 Bi 144.66(5) 4 3_455
Cs1 Cs2 Bi 61.51(3) 8_465 .
Cs1 Cs2 Bi 58.60(3) 7_566 .
Bi Cs2 Bi 85.37(2) 5_575 .
Bi Cs2 Bi 110.64(3) 6_576 .
Bi Cs2 Bi 93.51(2) 4 .
Bi Cs2 Bi 120.41(3) 3_455 .
Cs1 Cs2 Bi 58.60(3) 8_465 2
Cs1 Cs2 Bi 61.51(3) 7_566 2
Bi Cs2 Bi 110.64(3) 5_575 2
Bi Cs2 Bi 85.37(2) 6_576 2
Bi Cs2 Bi 120.41(3) 4 2
Bi Cs2 Bi 93.51(2) 3_455 2
Bi Cs2 Bi 41.70(3) . 2
Cs1 Cs2 Cs1 87.69(3) 8_465 4
Cs1 Cs2 Cs1 75.82(3) 7_566 4
Bi Cs2 Cs1 59.52(2) 5_575 4
Bi Cs2 Cs1 125.80(2) 6_576 4
Bi Cs2 Cs1 56.15(2) 4 4
Bi Cs2 Cs1 135.98(2) 3_455 4
Bi Cs2 Cs1 53.70(2) . 4
Bi Cs2 Cs1 95.34(4) 2 4
Cs1 Cs2 Cs1 75.82(3) 8_465 3_455
Cs1 Cs2 Cs1 87.69(3) 7_566 3_455
Bi Cs2 Cs1 125.80(2) 5_575 3_455
Bi Cs2 Cs1 59.52(2) 6_576 3_455
Bi Cs2 Cs1 135.98(2) 4 3_455
Bi Cs2 Cs1 56.15(2) 3_455 3_455
Bi Cs2 Cs1 95.34(4) . 3_455
Bi Cs2 Cs1 53.70(2) 2 3_455
Cs1 Cs2 Cs1 149.03(6) 4 3_455
Cs1 Cs2 Cs1 87.91(2) 8_465 2_565
Cs1 Cs2 Cs1 156.33(4) 7_566 2_565
Bi Cs2 Cs1 54.60(2) 5_575 2_565
Bi Cs2 Cs1 109.87(4) 6_576 2_565
Bi Cs2 Cs1 98.03(4) 4 2_565
Bi Cs2 Cs1 50.24(2) 3_455 2_565
Bi Cs2 Cs1 139.395(19) . 2_565
Bi Cs2 Cs1 141.23(2) 2 2_565
Cs1 Cs2 Cs1 102.77(3) 4 2_565
Cs1 Cs2 Cs1 102.63(2) 3_455 2_565
Cs1 Cs2 Cs1 156.33(4) 8_465 1_565
Cs1 Cs2 Cs1 87.91(2) 7_566 1_565
Bi Cs2 Cs1 109.87(4) 5_575 1_565
Bi Cs2 Cs1 54.60(2) 6_576 1_565
Bi Cs2 Cs1 50.24(2) 4 1_565
Bi Cs2 Cs1 98.03(4) 3_455 1_565
Bi Cs2 Cs1 141.23(2) . 1_565
Bi Cs2 Cs1 139.394(19) 2 1_565
Cs1 Cs2 Cs1 102.63(2) 4 1_565
Cs1 Cs2 Cs1 102.77(3) 3_455 1_565
Cs1 Cs2 Cs1 69.16(4) 2_565 1_565

loop_
_geom_bond_atom_site_label_1
_geom_bond_atom_site_label_2
_geom_bond_distance
_geom_bond_site_symmetry_2
Bi Bi 2.9755(13) 2
Bi Cs1 3.8672(13) 4
Bi Cs1 3.9037(14) 2
Bi Cs1 4.0084(14) .
Bi Cs1 4.0162(15) 7_566
Bi Cs2 4.0629(9) 5_575
Bi Cs2 4.1312(10) 3_545
Bi Cs1 4.1466(13) 6_565
Bi Cs2 4.1800(18) .
Bi Cs1 4.1962(16) 8_465
Cs1 Bi 3.8672(13) 4_545
Cs1 Bi 3.9037(14) 2
Cs1 Bi 4.0162(15) 7_566
Cs1 Cs2 4.0218(16) 7_566
Cs1 Bi 4.1466(13) 6_566
Cs1 Bi 4.1962(16) 8_566
Cs1 Cs1 4.247(2) 7_566
Cs1 Cs2 4.3740(13) 3_545
Cs1 Cs1 4.465(3) 5_566
Cs1 Cs2 4.849(2) 1_545
Cs1 Cs2 4.8844(16) 5_576
Cs2 Cs1 4.0218(16) 8_465
Cs2 Cs1 4.0218(16) 7_566
Cs2 Bi 4.0629(9) 5_575
Cs2 Bi 4.0630(9) 6_576
Cs2 Bi 4.1312(10) 4
Cs2 Bi 4.1312(10) 3_455
Cs2 Bi 4.1801(18) 2
Cs2 Cs1 4.3739(13) 4
Cs2 Cs1 4.3740(13) 3_455
Cs2 Cs1 4.849(2) 2_565
Cs2 Cs1 4.849(2) 1_565
